data_4116952
loop_
_publ_author_name
'Roger C. Helgeson'
'Carolyn B. Knobler'
'Donald J. Cram'

_publ_section_title
;
 Correlations of Structure with Binding Ability Involving Nine
 Hemicarcerand Hosts and Twenty-Four Guests1
;
_journal_name_full 'Journal of the American Chemical Society'
_journal_page_first 3229
_journal_page_last 3244
_journal_paper_doi 10.1021/ja963379r
_journal_volume 119
_journal_year 1997
_chemical_formula_sum 'C180 H210 O29'
_chemical_formula_weight 2837.48
_chemical_name_common 'EM, 4-MeC6H4OME'
_chemical_name_systematic
; 
 ? 
;
_space_group_IT_number 2
_symmetry_cell_setting triclinic
_symmetry_space_group_name_Hall '-P 1'
_symmetry_space_group_name_H-M 'P -1'
_atom_sites_solution_hydrogens geom
_atom_sites_solution_primary direct
_atom_sites_solution_secondary difmap
_audit_creation_method SHELXL
_cell_angle_alpha 104.587(10)
_cell_angle_beta 117.934(8)
_cell_angle_gamma 101.758(10)
_cell_formula_units_Z 1
_cell_length_a 16.864(6)
_cell_length_b 18.652(7)
_cell_length_c 16.034(6)
_cell_measurement_reflns_used 84
_cell_measurement_temperature 298(2)
_cell_measurement_theta_max 20.1
_cell_measurement_theta_min 9.8
_cell_volume 3995(3)
_computing_data_collection 'UCLA Crystallographic Package'
_computing_molecular_graphics PLUTO
_computing_structure_refinement 'SHELXL-93 (Sheldrick, 1993)'
_computing_structure_solution 'SHELXS-86 (Sheldrick, 1990)'
_diffrn_ambient_temperature 298(2)
_diffrn_measurement_device 'Syntex (Crystal Logic)'
_diffrn_measurement_method 'theta-2theta scans'
_diffrn_radiation_monochromator graphite
_diffrn_radiation_source 'fine-focus sealed tube'
_diffrn_radiation_type CuK\a
_diffrn_radiation_wavelength 1.54180
_diffrn_reflns_av_R_equivalents 0.0000
_diffrn_reflns_av_sigmaI/netI 0.0863
_diffrn_reflns_limit_h_max 18
_diffrn_reflns_limit_h_min 0
_diffrn_reflns_limit_k_max 19
_diffrn_reflns_limit_k_min -20
_diffrn_reflns_limit_l_max 15
_diffrn_reflns_limit_l_min -17
_diffrn_reflns_number 10977
_diffrn_reflns_theta_max 57.50
_diffrn_reflns_theta_min 2.64
_diffrn_standards_interval_count 97
_diffrn_standards_number 3
_exptl_absorpt_coefficient_mu 0.629
_exptl_crystal_colour colorless
_exptl_crystal_density_diffrn 1.179
_exptl_crystal_description parallelepiped
_exptl_crystal_F_000 1522
_exptl_crystal_size_max 0.50
_exptl_crystal_size_mid 0.50
_exptl_crystal_size_min 0.30
_refine_diff_density_max 1.217
_refine_diff_density_min -0.693
_refine_diff_density_rms 0.116
_refine_ls_extinction_coef 0.0024(6)
_refine_ls_extinction_expression Fc^*^=kFc[1+0.001xFc^2^\l^3^/sin(2\q)]^-1/4^
_refine_ls_extinction_method SHELXL
_refine_ls_goodness_of_fit_all 1.040
_refine_ls_goodness_of_fit_obs 1.164
_refine_ls_matrix_type full
_refine_ls_number_parameters 430
_refine_ls_number_reflns 10977
_refine_ls_number_restraints 0
_refine_ls_restrained_S_all 1.040
_refine_ls_restrained_S_obs 1.164
_refine_ls_R_factor_all 0.2416
_refine_ls_R_factor_obs 0.1598
_refine_ls_shift/esd_max -2.271
_refine_ls_shift/esd_mean 0.108
_refine_ls_structure_factor_coef Fsqd
_refine_ls_weighting_details 'w=1/[\s^2^(Fo^2^)+(0.3236P)^2^+14.6384P] where P=(Fo^2^+2Fc^2^)/3'
_refine_ls_weighting_scheme calc
_refine_ls_wR_factor_all 0.5353
_refine_ls_wR_factor_obs 0.4402
_reflns_number_observed 5630
_reflns_number_total 10977
_reflns_observed_criterion >2sigma(I)
_cod_data_source_file ja963379r_1.cif
_cod_data_source_block structure55
_cod_depositor_comments
;
The following automatic conversions were performed:

'_refine_ls_weighting_scheme' value 'calc
w=1/[\s^2^(Fo^2^)+(0.3236P)^2^+14.6384P] where P=(Fo^2^+2Fc^2^)/3'
was changed to 'calc'. New tag '_refine_ls_weighting_details' was
created. The value of the new tag was set to
'w=1/[\s^2^(Fo^2^)+(0.3236P)^2^+14.6384P] where P=(Fo^2^+2Fc^2^)/3'.

Automatic conversion script
Id: cif_fix_values 3143 2015-03-26 13:38:13Z robertas 
;
_cod_original_cell_volume 3995.3(25)
_cod_database_code 4116952

loop_
_symmetry_equiv_pos_as_xyz
'x, y, z'
'-x, -y, -z'

loop_
_atom_site_label
_atom_site_type_symbol
_atom_site_fract_x
_atom_site_fract_y
_atom_site_fract_z
_atom_site_U_iso_or_equiv
_atom_site_thermal_displace_type
_atom_site_occupancy
_atom_site_calc_flag
_atom_site_refinement_flags
_atom_site_disorder_group
O1 O 0.7181(5) 1.0308(4) 0.6004(5) 0.075(2) Uiso 1 d . .
C2E C 0.7753(18) 1.0542(13) 0.5570(18) 0.068(6) Uiso 0.50 d P 1
H2EA H 0.7880(18) 1.0100(13) 0.5258(18) 0.081 Uiso 0.50 calc PR 1
H2EB H 0.8358(18) 1.0993(13) 0.6082(18) 0.081 Uiso 0.50 calc PR 1
C3E C 0.7017(17) 1.0769(15) 0.4757(19) 0.085(7) Uiso 0.50 d P 1
H3EA H 0.6886(17) 1.1198(15) 0.5090(19) 0.102 Uiso 0.50 calc PR 1
H3EB H 0.7276(17) 1.0948(15) 0.4385(19) 0.102 Uiso 0.50 calc PR 1
C2M C 0.7232(15) 1.0470(11) 0.5209(15) 0.054(5) Uiso 0.50 d P 2
H2MA H 0.7668(15) 1.0249(11) 0.5106(15) 0.065 Uiso 0.50 calc PR 2
H2MB H 0.7513(15) 1.1045(11) 0.5437(15) 0.065 Uiso 0.50 calc PR 2
O4 O 0.6210(5) 1.0122(4) 0.4112(5) 0.075(2) Uiso 1 d . .
C5 C 0.6111(7) 0.9378(6) 0.3505(7) 0.059(2) Uiso 1 d . .
C6 C 0.5802(7) 0.8710(6) 0.3668(7) 0.058(2) Uiso 1 d . .
C7 C 0.5651(7) 0.7988(6) 0.2989(7) 0.063(2) Uiso 1 d . .
H7 H 0.5448(7) 0.7525(6) 0.3075(7) 0.076 Uiso 1 calc R .
C8 C 0.5788(6) 0.7920(5) 0.2188(7) 0.054(2) Uiso 1 d . .
C9 C 0.6087(6) 0.8599(5) 0.2056(7) 0.055(2) Uiso 1 d . .
C10 C 0.6276(6) 0.9347(5) 0.2735(7) 0.053(2) Uiso 1 d . .
O11 O 0.6597(5) 1.0027(4) 0.2614(5) 0.066(2) Uiso 1 d . .
C12 C 0.5824(8) 1.0215(6) 0.1882(8) 0.070(3) Uiso 1 d . .
H12A H 0.5422(8) 0.9762(6) 0.1220(8) 0.084 Uiso 1 calc R .
H12B H 0.5417(8) 1.0318(6) 0.2133(8) 0.084 Uiso 1 calc R .
C13 C 0.6247(7) 1.0919(6) 0.1763(7) 0.059(2) Uiso 1 d . .
C14 C 0.5600(9) 1.1191(7) 0.1140(9) 0.077(3) Uiso 1 d . .
H14 H 0.4938(9) 1.0931(7) 0.0827(9) 0.092 Uiso 1 calc R .
C15 C 0.5940(8) 1.1853(7) 0.0983(9) 0.080(3) Uiso 1 d . .
H15 H 0.5503(8) 1.2025(7) 0.0544(9) 0.096 Uiso 1 calc R .
C16 C 0.6915(8) 1.2258(7) 0.1469(8) 0.072(3) Uiso 1 d . .
H16 H 0.7137(8) 1.2709(7) 0.1372(8) 0.086 Uiso 1 calc R .
C17 C 0.7568(6) 1.1997(5) 0.2101(7) 0.053(2) Uiso 1 d . .
C18 C 0.7234(6) 1.1325(5) 0.2243(7) 0.054(2) Uiso 1 d . .
H18 H 0.7674(6) 1.1145(5) 0.2664(7) 0.065 Uiso 1 calc R .
C19 C 0.8615(7) 1.2446(6) 0.2585(8) 0.069(3) Uiso 1 d . .
H19A H 0.8739(7) 1.2448(6) 0.2053(8) 0.083 Uiso 1 calc R .
H19B H 0.8793(7) 1.2996(6) 0.3014(8) 0.083 Uiso 1 calc R .
O20 O 0.9189(5) 1.2094(4) 0.3197(5) 0.066(2) Uiso 1 d . .
O21 O 0.6179(5) 0.8564(4) 0.1236(5) 0.068(2) Uiso 1 d . .
C22E C 0.6993(15) 0.8898(14) 0.1273(17) 0.073(6) Uiso 0.50 d P 1
H22E H 0.7292(15) 0.9469(14) 0.1690(17) 0.087 Uiso 0.50 calc PR 1
H22E H 0.6850(15) 0.8810(14) 0.0587(17) 0.087 Uiso 0.50 calc PR 1
C23E C 0.7630(20) 0.8487(14) 0.1747(20) 0.080(7) Uiso 0.50 d P 1
H23E H 0.8231(20) 0.8672(14) 0.1785(20) 0.096 Uiso 0.50 calc PR 1
H23E H 0.7777(20) 0.8581(14) 0.2436(20) 0.096 Uiso 0.50 calc PR 1
C22M C 0.7130(18) 0.8457(13) 0.1435(18) 0.068(6) Uiso 0.50 d P 2
H22M H 0.7365(18) 0.8740(13) 0.1116(18) 0.082 Uiso 0.50 calc PR 2
H22M H 0.7609(18) 0.8712(13) 0.2172(18) 0.082 Uiso 0.50 calc PR 2
O24 O 0.7075(5) 0.7632(4) 0.1064(5) 0.071(2) Uiso 1 d . .
C25 C 0.7223(7) 0.7218(6) 0.1676(7) 0.061(2) Uiso 1 d . .
C26 C 0.6543(6) 0.6939(5) 0.1895(7) 0.052(2) Uiso 1 d . .
C27 C 0.6752(7) 0.6524(5) 0.2529(7) 0.056(2) Uiso 1 d . .
H27 H 0.6310(7) 0.6352(5) 0.2697(7) 0.067 Uiso 1 calc R .
C28 C 0.7590(7) 0.6348(6) 0.2929(7) 0.060(2) Uiso 1 d . .
C29 C 0.8215(7) 0.6627(6) 0.2659(8) 0.067(3) Uiso 1 d . .
C30 C 0.8053(7) 0.7031(6) 0.2038(7) 0.062(2) Uiso 1 d . .
O31 O 0.8721(5) 0.7320(4) 0.1818(5) 0.072(2) Uiso 1 d . .
C32 C 0.8527(9) 0.6785(7) 0.0874(9) 0.086(3) Uiso 1 d . .
H32A H 0.7865(9) 0.6650(7) 0.0323(9) 0.103 Uiso 1 calc R .
H32B H 0.8601(9) 0.6295(7) 0.0937(9) 0.103 Uiso 1 calc R .
C33 C 0.9214(7) 0.7166(5) 0.0617(7) 0.056(2) Uiso 1 d . .
C34 C 0.9131(8) 0.6725(7) -0.0272(8) 0.072(3) Uiso 1 d . .
H34 H 0.8683(8) 0.6201(7) -0.0669(8) 0.087 Uiso 1 calc R .
C35 C 0.9696(9) 0.7048(7) -0.0575(10) 0.085(3) Uiso 1 d . .
H35 H 0.9619(9) 0.6752(7) -0.1189(10) 0.102 Uiso 1 calc R .
C36 C 1.0386(8) 0.7816(6) 0.0033(8) 0.074(3) Uiso 1 d . .
H36 H 1.0787(8) 0.8029(6) -0.0162(8) 0.088 Uiso 1 calc R .
C37 C 1.0486(7) 0.8268(5) 0.0924(7) 0.057(2) Uiso 1 d . .
C38 C 0.9900(7) 0.7927(6) 0.1213(7) 0.060(2) Uiso 1 d . .
H38 H 0.9974(7) 0.8221(6) 0.1825(7) 0.071 Uiso 1 calc R .
C39 C 1.1263(9) 0.9077(7) 0.1580(9) 0.081(3) Uiso 1 d . .
H39A H 1.1886(9) 0.9027(7) 0.1925(9) 0.097 Uiso 1 calc R .
H39B H 1.1265(9) 0.9359(7) 0.1148(9) 0.097 Uiso 1 calc R .
O40 O 1.1129(5) 0.9526(4) 0.2330(6) 0.076(2) Uiso 1 d . .
O41 O 0.9028(7) 0.6402(6) 0.2948(7) 0.109(3) Uiso 1 d . .
C42E C 0.9967(18) 0.6809(15) 0.3524(19) 0.089(7) Uiso 0.50 d P 1
H42E H 1.0191(18) 0.7128(15) 0.3228(19) 0.106 Uiso 0.50 calc PR 1
H42E H 1.0342(18) 0.6479(15) 0.3710(19) 0.106 Uiso 0.50 calc PR 1
C43E C 0.9927(47) 0.7243(31) 0.4298(45) 0.116(21) Uiso 0.50 d P 1
H43E H 0.9370(47) 0.7396(31) 0.4030(45) 0.139 Uiso 0.50 calc PR 1
H43E H 1.0507(47) 0.7725(31) 0.4759(45) 0.139 Uiso 0.50 calc PR 1
C42M C 0.9999(31) 0.7126(22) 0.4321(29) 0.068(11) Uiso 0.50 d P 2
H42M H 1.0642(31) 0.7221(22) 0.4452(29) 0.082 Uiso 0.50 calc PR 2
H42M H 0.9917(31) 0.7632(22) 0.4480(29) 0.082 Uiso 0.50 calc PR 2
O44 O 0.9843(5) 0.6731(4) 0.4866(5) 0.072(2) Uiso 1 d . .
C45 C 0.9323(7) 0.6920(6) 0.5287(7) 0.059(2) Uiso 1 d . .
C46 C 0.8333(7) 0.6521(6) 0.4744(7) 0.058(2) Uiso 1 d . .
C47 C 0.7851(7) 0.6727(5) 0.5231(7) 0.052(2) Uiso 1 d . .
H47 H 0.7183(7) 0.6466(5) 0.4867(7) 0.063 Uiso 1 calc R .
C48 C 0.8326(7) 0.7299(5) 0.6227(7) 0.057(2) Uiso 1 d . .
C49 C 0.9341(7) 0.7688(6) 0.6777(7) 0.062(2) Uiso 1 d . .
C50 C 0.9823(7) 0.7489(6) 0.6285(8) 0.064(2) Uiso 1 d . .
O51 O 0.9874(5) 0.8217(4) 0.7775(5) 0.076(2) Uiso 1 d . .
C52E C 1.0164(17) 0.8969(12) 0.7903(16) 0.059(5) Uiso 0.50 d P 1
H52E H 0.9790(17) 0.9010(12) 0.7250(16) 0.071 Uiso 0.50 calc PR 1
H52E H 1.0839(17) 0.9156(12) 0.8126(16) 0.071 Uiso 0.50 calc PR 1
C53E C 1.0052(18) 0.9470(15) 0.8657(21) 0.086(7) Uiso 0.50 d P 1
H53E H 1.0347(18) 0.9393(15) 0.9295(21) 0.103 Uiso 0.50 calc PR 1
H53E H 1.0315(18) 1.0031(15) 0.8799(21) 0.103 Uiso 0.50 calc PR 1
C52M C 0.9862(17) 0.9126(13) 0.7924(18) 0.065(6) Uiso 0.50 d P 2
H52M H 1.0491(17) 0.9528(13) 0.8488(18) 0.078 Uiso 0.50 calc PR 2
H52M H 0.9705(17) 0.9209(13) 0.7300(18) 0.078 Uiso 0.50 calc PR 2
O54 O 0.9102(7) 0.9187(5) 0.8153(7) 0.105(3) Uiso 1 d . .
C55 C 0.8313(7) 0.9060(6) 0.7221(8) 0.068(3) Uiso 1 d . .
C56 C 0.7624(7) 0.8311(5) 0.6550(7) 0.057(2) Uiso 1 d . .
C57 C 0.6795(7) 0.8218(6) 0.5689(7) 0.060(2) Uiso 1 d . .
H57 H 0.6339(7) 0.7705(6) 0.5228(7) 0.071 Uiso 1 calc R .
C58 C 0.6608(7) 0.8876(6) 0.5478(7) 0.058(2) Uiso 1 d . .
C59 C 0.7328(7) 0.9621(6) 0.6164(7) 0.060(2) Uiso 1 d . .
C60 C 0.8148(7) 0.9724(6) 0.7017(8) 0.064(3) Uiso 1 d . .
C61 C 0.7799(6) 0.7564(5) 0.6735(7) 0.054(2) Uiso 1 d . .
H61 H 0.8255(6) 0.7745(5) 0.7479(7) 0.065 Uiso 1 calc R .
C62 C 0.6910(7) 0.6910(5) 0.6445(7) 0.058(2) Uiso 1 d . .
H62A H 0.6548(7) 0.7151(5) 0.6669(7) 0.069 Uiso 1 calc R .
H62B H 0.6502(7) 0.6635(5) 0.5700(7) 0.069 Uiso 1 calc R .
C63 C 0.7121(7) 0.6306(6) 0.6899(8) 0.066(3) Uiso 1 d . .
H63A H 0.7446(7) 0.6567(6) 0.7640(8) 0.079 Uiso 1 calc R .
H63B H 0.7564(7) 0.6125(6) 0.6762(8) 0.079 Uiso 1 calc R .
C64 C 0.6233(8) 0.5581(6) 0.6491(8) 0.071(3) Uiso 1 d . .
H64A H 0.5735(8) 0.5763(6) 0.6494(8) 0.085 Uiso 1 calc R .
H64B H 0.5987(8) 0.5258(6) 0.5781(8) 0.085 Uiso 1 calc R .
C65 C 0.6413(8) 0.5063(7) 0.7091(9) 0.078(3) Uiso 1 d . .
H65A H 0.6596(8) 0.5369(7) 0.7783(9) 0.094 Uiso 1 calc R .
H65B H 0.6953(8) 0.4922(7) 0.7146(9) 0.094 Uiso 1 calc R .
C66 C 0.5530(10) 0.4291(8) 0.6602(11) 0.103(4) Uiso 1 d . .
H66A H 0.5646(31) 0.4036(33) 0.7075(33) 0.154 Uiso 1 calc R .
H66B H 0.5425(46) 0.3936(26) 0.5979(43) 0.154 Uiso 1 calc R .
H66C H 0.4967(17) 0.4420(10) 0.6446(72) 0.154 Uiso 1 calc R .
C67 C 0.7800(6) 0.5925(5) 0.3643(7) 0.053(2) Uiso 1 d . .
H67 H 0.8266(6) 0.5702(5) 0.3603(7) 0.063 Uiso 1 calc R .
C68 C 0.6928(7) 0.5207(6) 0.3305(7) 0.061(2) Uiso 1 d . .
H68A H 0.6415(7) 0.5387(6) 0.3262(7) 0.074 Uiso 1 calc R .
H68B H 0.7112(7) 0.4986(6) 0.3823(7) 0.074 Uiso 1 calc R .
C69 C 0.6540(9) 0.4546(7) 0.2255(9) 0.082(3) Uiso 1 d . .
H69A H 0.6343(9) 0.4769(7) 0.1739(9) 0.099 Uiso 1 calc R .
H69B H 0.7066(9) 0.4387(7) 0.2296(9) 0.099 Uiso 1 calc R .
C70 C 0.5724(12) 0.3831(10) 0.1906(13) 0.120(5) Uiso 1 d . .
H70A H 0.5575(12) 0.3490(10) 0.1243(13) 0.144 Uiso 1 calc R .
H70B H 0.6007(12) 0.3576(10) 0.2368(13) 0.144 Uiso 1 calc R .
C71 C 0.4803(33) 0.3712(27) 0.1762(35) 0.328(21) Uiso 1 d . .
H71A H 0.4841(33) 0.3886(27) 0.2407(35) 0.394 Uiso 1 calc R .
H71B H 0.4347(33) 0.3164(27) 0.1325(35) 0.394 Uiso 1 calc R .
C72 C 0.4574(32) 0.4307(25) 0.1192(34) 0.336(22) Uiso 1 d . .
H72A H 0.4244(326) 0.4594(220) 0.1406(298) 0.503 Uiso 1 calc R .
H72B H 0.4172(307) 0.4004(41) 0.0459(34) 0.503 Uiso 1 calc R .
H72C H 0.5170(38) 0.4679(194) 0.1369(309) 0.503 Uiso 1 calc R .
C73 C 0.5620(7) 0.7114(5) 0.1455(7) 0.057(2) Uiso 1 d . .
H73 H 0.5503(7) 0.7180(5) 0.0825(7) 0.069 Uiso 1 calc R .
C74 C 0.4716(7) 0.6432(6) 0.1129(8) 0.065(3) Uiso 1 d . .
H74A H 0.4691(7) 0.5936(6) 0.0720(8) 0.078 Uiso 1 calc R .
H74B H 0.4776(7) 0.6384(6) 0.1743(8) 0.078 Uiso 1 calc R .
C75 C 0.3775(8) 0.6532(7) 0.0519(9) 0.079(3) Uiso 1 d . .
H75A H 0.3790(8) 0.7015(7) 0.0943(9) 0.095 Uiso 1 calc R .
H75B H 0.3734(8) 0.6610(7) -0.0074(9) 0.095 Uiso 1 calc R .
C76 C 0.2888(9) 0.5864(8) 0.0149(11) 0.098(4) Uiso 1 d . .
H76A H 0.2931(9) 0.5776(8) 0.0737(11) 0.118 Uiso 1 calc R .
H76B H 0.2858(9) 0.5383(8) -0.0295(11) 0.118 Uiso 1 calc R .
C77 C 0.1940(12) 0.5997(10) -0.0448(14) 0.127(5) Uiso 1 d . .
H77A H 0.1990(12) 0.6491(10) -0.0006(14) 0.153 Uiso 1 calc R .
H77B H 0.1900(12) 0.6076(10) -0.1039(14) 0.153 Uiso 1 calc R .
C78 C 0.1023(16) 0.5367(13) -0.0819(17) 0.171(8) Uiso 1 d . .
H78A H 0.0497(22) 0.5540(47) -0.1131(126) 0.257 Uiso 1 calc R .
H78B H 0.1052(52) 0.5265(77) -0.0250(28) 0.257 Uiso 1 calc R .
H78C H 0.0921(68) 0.4887(35) -0.1319(105) 0.257 Uiso 1 calc R .
C79 C 0.5659(7) 0.8774(6) 0.4543(7) 0.063(2) Uiso 1 d . .
H79 H 0.5548(7) 0.9270(6) 0.4723(7) 0.076 Uiso 1 calc R .
C80 C 0.4785(7) 0.8100(6) 0.4267(8) 0.072(3) Uiso 1 d . .
H80A H 0.4862(7) 0.7598(6) 0.4051(8) 0.087 Uiso 1 calc R .
H80B H 0.4777(7) 0.8166(6) 0.4882(8) 0.087 Uiso 1 calc R .
C81 C 0.3837(8) 0.8046(7) 0.3443(9) 0.085(3) Uiso 1 d . .
H81A H 0.3831(8) 0.7975(7) 0.2820(9) 0.101 Uiso 1 calc R .
H81B H 0.3741(8) 0.8538(7) 0.3655(9) 0.101 Uiso 1 calc R .
C82 C 0.3001(11) 0.7329(9) 0.3222(12) 0.112(5) Uiso 1 d . .
H82A H 0.3103(11) 0.6839(9) 0.3018(12) 0.134 Uiso 1 calc R .
H82B H 0.3009(11) 0.7403(9) 0.3848(12) 0.134 Uiso 1 calc R .
C83 C 0.2065(16) 0.7258(13) 0.2416(17) 0.163(7) Uiso 1 d . .
H83A H 0.2073(16) 0.7245(13) 0.1812(17) 0.196 Uiso 1 calc R .
H83B H 0.1919(16) 0.7716(13) 0.2650(17) 0.196 Uiso 1 calc R .
C84 C 0.1262(19) 0.6460(15) 0.2134(21) 0.209(10) Uiso 1 d . .
H84A H 0.0672(52) 0.6345(75) 0.1502(95) 0.314 Uiso 1 calc R .
H84B H 0.1149(121) 0.6527(50) 0.2677(83) 0.314 Uiso 1 calc R .
H84C H 0.1480(73) 0.6026(31) 0.2051(174) 0.314 Uiso 1 calc R .
C1S C 0.6547(15) 1.1344(12) 0.8854(16) 0.159(7) Uiso 1 d . .
H1S1 H 0.7150(23) 1.1769(27) 0.9143(117) 0.239 Uiso 1 calc R .
H1S2 H 0.6271(111) 1.1485(55) 0.9246(106) 0.239 Uiso 1 calc R .
H1S3 H 0.6108(94) 1.1259(32) 0.8152(20) 0.239 Uiso 1 calc R .
C3S C 0.6384(7) 1.0026(6) 0.7905(6) 0.110(4) Uiso 1 d G .
H3S H 0.6037(9) 1.0133(8) 0.7331(7) 0.131 Uiso 1 d G .
C4S C 0.6563(7) 0.9321(5) 0.7785(6) 0.131(5) Uiso 1 d G .
H4S H 0.6334(11) 0.8958(7) 0.7130(7) 0.158 Uiso 1 d G .
C5S C 0.7085(7) 0.9160(5) 0.8645(8) 0.098(4) Uiso 1 d G .
C6S C 0.7427(7) 0.9705(6) 0.9627(6) 0.110(4) Uiso 1 d G .
H6S H 0.7775(9) 0.9598(8) 1.0201(8) 0.132 Uiso 1 d G .
C7S C 0.7249(7) 1.0410(5) 0.9748(5) 0.129(5) Uiso 1 d G .
H7S H 0.7477(10) 1.0773(7) 1.0402(6) 0.155 Uiso 1 d G .
C2S C 0.6727(7) 1.0571(4) 0.8887(7) 0.086(3) Uiso 1 d G .
O8S O 0.7223(12) 0.8477(10) 0.8480(13) 0.194(6) Uiso 1 d . .
C9S C 0.8036(13) 0.8419(11) 0.9418(14) 0.138(6) Uiso 1 d . .
H9S1 H 0.7885(51) 0.7871(15) 0.9336(52) 0.207 Uiso 1 calc R .
H9S2 H 0.8092(69) 0.8734(68) 1.0032(19) 0.207 Uiso 1 calc R .
H9S3 H 0.8637(23) 0.8616(78) 0.9472(64) 0.207 Uiso 1 calc R .
C1Y C 0.9624(19) 0.5242(16) 0.6138(21) 0.214(11) Uiso 1 d . .
H1Y1 H 1.0094(37) 0.5015(19) 0.6166(159) 0.321 Uiso 1 calc R .
H1Y2 H 0.9804(79) 0.5534(90) 0.6826(61) 0.321 Uiso 1 calc R .
H1Y3 H 0.9599(49) 0.5596(81) 0.5793(104) 0.321 Uiso 1 calc R .
C2Y C 0.8688(10) 0.4612(9) 0.5585(12) 0.175(8) Uiso 1 d G .
C3Y C 0.8035(14) 0.4748(8) 0.5846(11) 0.202(10) Uiso 1 d G .
C4Y C 0.7116(13) 0.4159(12) 0.5339(14) 0.164(7) Uiso 1 d G .
C5Y C 0.6850(9) 0.3433(10) 0.4572(13) 0.222(12) Uiso 1 d G .
C6Y C 0.7503(13) 0.3296(8) 0.4310(10) 0.148(6) Uiso 1 d G .
C7Y C 0.8422(11) 0.3886(11) 0.4817(13) 0.159(7) Uiso 1 d G .
O8Y O 0.6010(25) 0.3065(21) 0.4217(27) 0.336(14) Uiso 1 d . .
C9Y C 0.5744(27) 0.2315(24) 0.3597(29) 0.279(17) Uiso 1 d . .
H9Y1 H 0.5078(79) 0.2121(77) 0.3042(156) 0.419 Uiso 1 calc R .
H9Y2 H 0.5822(250) 0.1984(47) 0.3979(72) 0.419 Uiso 1 calc R .
H9Y3 H 0.6141(176) 0.2298(40) 0.3322(220) 0.419 Uiso 1 calc R .
C2G C 0.9036(12) 1.0171(15) 0.4217(16) 0.123(10) Uiso 0.50 d PG .
C3G C 0.9870(17) 1.0757(11) 0.4474(15) 0.132(11) Uiso 0.50 d PG .
C4G C 1.0778(13) 1.0743(10) 0.5102(14) 0.065(5) Uiso 0.50 d PG .
C5G C 1.0852(14) 1.0143(13) 0.5474(15) 0.111(9) Uiso 0.50 d PG .
C6G C 1.0018(20) 0.9558(12) 0.5218(20) 0.121(10) Uiso 0.50 d PG .
C1G C 0.9110(15) 0.9572(13) 0.4590(20) 0.118(10) Uiso 0.50 d PG .
C7G C 0.8315(10) 0.8504(9) 0.4679(11) 0.101(4) Uiso 1 d . .
O8G O 0.8241(20) 0.9024(17) 0.4344(21) 0.160(9) Uiso 0.50 d P .

loop_
_atom_type_symbol
_atom_type_description
_atom_type_scat_dispersion_real
_atom_type_scat_dispersion_imag
_atom_type_scat_source
C C 0.0181 0.0091 'International Tables Vol C Tables 4.2.6.8 and 6.1.1.4'
H H 0.0000 0.0000 'International Tables Vol C Tables 4.2.6.8 and 6.1.1.4'
O O 0.0492 0.0322 'International Tables Vol C Tables 4.2.6.8 and 6.1.1.4'

loop_
_geom_angle_atom_site_label_1
_geom_angle_atom_site_label_2
_geom_angle_atom_site_label_3
_geom_angle
_geom_angle_site_symmetry_1
_geom_angle_site_symmetry_3
C59 O1 C2M 119.3(10) . .
C59 O1 C2E 105.4(10) . .
O1 C2E C3E 98.1(18) . .
O4 C3E C2E 107.6(20) . .
O1 C2M O4 115.3(14) . .
C3E O4 C5 127.0(13) . .
C5 O4 C2M 107.7(9) . .
C10 C5 C6 123.4(9) . .
C10 C5 O4 117.6(8) . .
C6 C5 O4 118.9(8) . .
C5 C6 C7 115.6(9) . .
C5 C6 C79 121.7(8) . .
C7 C6 C79 122.7(9) . .
C8 C7 C6 123.5(9) . .
C9 C8 C7 118.5(9) . .
C9 C8 C73 119.3(8) . .
C7 C8 C73 122.2(8) . .
C8 C9 O21 121.2(8) . .
C8 C9 C10 120.5(8) . .
O21 C9 C10 118.2(8) . .
O11 C10 C5 121.3(8) . .
O11 C10 C9 120.2(8) . .
C5 C10 C9 118.5(8) . .
C10 O11 C12 114.4(7) . .
C13 C12 O11 109.9(8) . .
C14 C13 C18 119.4(9) . .
C14 C13 C12 116.0(9) . .
C18 C13 C12 124.6(9) . .
C13 C14 C15 119.8(11) . .
C16 C15 C14 120.6(11) . .
C15 C16 C17 120.1(10) . .
C16 C17 C18 119.7(9) . .
C16 C17 C19 117.7(9) . .
C18 C17 C19 122.6(8) . .
C17 C18 C13 120.5(9) . .
O20 C19 C17 110.7(8) . .
C50 O20 C19 113.5(7) 2_776 .
C22E O21 C9 127.6(11) . .
C9 O21 C22M 111.1(11) . .
O21 C22E C23E 104.3(20) . .
O24 C23E C22E 105.1(20) . .
O24 C22M O21 116.8(16) . .
C25 O24 C22M 120.8(11) . .
C25 O24 C23E 107.3(12) . .
O24 C25 C26 121.5(8) . .
O24 C25 C30 118.7(9) . .
C26 C25 C30 119.7(9) . .
C27 C26 C25 117.8(8) . .
C27 C26 C73 122.9(8) . .
C25 C26 C73 119.2(8) . .
C26 C27 C28 123.6(9) . .
C29 C28 C27 115.0(9) . .
C29 C28 C67 123.3(9) . .
C27 C28 C67 121.6(8) . .
C30 C29 C28 124.3(10) . .
C30 C29 O41 117.2(9) . .
C28 C29 O41 118.0(9) . .
C29 C30 O31 121.8(9) . .
C29 C30 C25 119.3(9) . .
O31 C30 C25 118.7(9) . .
C30 O31 C32 112.5(8) . .
O31 C32 C33 110.2(9) . .
C38 C33 C34 119.0(9) . .
C38 C33 C32 123.3(9) . .
C34 C33 C32 117.7(9) . .
C35 C34 C33 120.7(11) . .
C34 C35 C36 119.7(11) . .
C37 C36 C35 120.6(11) . .
C36 C37 C38 118.5(9) . .
C36 C37 C39 119.0(9) . .
C38 C37 C39 122.3(9) . .
C33 C38 C37 121.4(9) . .
O40 C39 C37 111.4(9) . .
C60 O40 C39 113.7(8) 2_776 .
C42E O41 C29 133.3(14) . .
C29 O41 C42M 106.6(14) . .
O41 C42E C43E 92.8(33) . .
C42E C43E O44 107.3(33) . .
O44 C42M O41 101.9(23) . .
C42M O44 C45 120.1(18) . .
C45 O44 C43E 110.9(21) . .
C46 C45 O44 120.7(8) . .
C46 C45 C50 120.7(9) . .
O44 C45 C50 118.5(8) . .
C45 C46 C47 117.8(8) . .
C45 C46 C67 119.6(8) . .
C47 C46 C67 122.5(8) . .
C48 C47 C46 123.2(9) . .
C47 C48 C49 118.1(8) . .
C47 C48 C61 123.4(8) . .
C49 C48 C61 118.4(8) . .
O51 C49 C50 118.9(9) . .
O51 C49 C48 122.3(9) . .
C50 C49 C48 118.8(9) . .
C45 C50 O20 119.8(9) . 2_776
C45 C50 C49 121.5(9) . .
O20 C50 C49 118.7(8) 2_776 .
C52E O51 C49 114.0(11) . .
C49 O51 C52M 113.6(10) . .
O51 C52E C53E 111.4(18) . .
O54 C53E C52E 99.3(20) . .
O54 C52M O51 107.0(14) . .
C53E O54 C55 139.3(15) . .
C55 O54 C52M 103.7(12) . .
C56 C55 O54 121.2(9) . .
C56 C55 C60 119.2(9) . .
O54 C55 C60 119.1(9) . .
C57 C56 C55 119.7(9) . .
C57 C56 C61 119.8(8) . .
C55 C56 C61 120.4(8) . .
C56 C57 C58 122.0(9) . .
C59 C58 C57 116.5(9) . .
C59 C58 C79 121.6(9) . .
C57 C58 C79 121.9(9) . .
C60 C59 C58 122.2(9) . .
C60 C59 O1 118.3(9) . .
C58 C59 O1 119.4(8) . .
C59 C60 O40 120.9(9) . 2_776
C59 C60 C55 120.3(10) . .
O40 C60 C55 118.7(9) 2_776 .
C62 C61 C48 114.8(8) . .
C62 C61 C56 114.4(7) . .
C48 C61 C56 107.8(7) . .
C63 C62 C61 114.2(8) . .
C62 C63 C64 114.6(8) . .
C65 C64 C63 114.5(9) . .
C64 C65 C66 113.4(10) . .
C28 C67 C46 110.2(7) . .
C28 C67 C68 114.0(8) . .
C46 C67 C68 115.6(7) . .
C67 C68 C69 112.9(8) . .
C70 C69 C68 115.4(11) . .
C71 C70 C69 132.9(23) . .
C70 C71 C72 95.2(32) . .
C26 C73 C8 110.1(7) . .
C26 C73 C74 114.2(8) . .
C8 C73 C74 113.5(8) . .
C75 C74 C73 114.6(8) . .
C76 C75 C74 115.8(10) . .
C75 C76 C77 114.5(12) . .
C78 C77 C76 117.9(16) . .
C6 C79 C80 114.1(8) . .
C6 C79 C58 108.0(8) . .
C80 C79 C58 113.8(8) . .
C81 C80 C79 115.1(9) . .
C80 C81 C82 110.3(10) . .
C83 C82 C81 111.6(14) . .
C82 C83 C84 109.0(18) . .
C4S C3S C2S 120.0 . .
C3S C4S C5S 120.0 . .
O8S C5S C6S 122.8(10) . .
O8S C5S C4S 117.2(10) . .
C6S C5S C4S 120.0 . .
C5S C6S C7S 120.0 . .
C2S C7S C6S 120.0 . .
C7S C2S C3S 120.0 . .
C7S C2S C1S 128.4(10) . .
C3S C2S C1S 111.2(10) . .
C5S O8S C9S 116.2(14) . .
C7Y C2Y C3Y 120.0 . .
C7Y C2Y C1Y 122.8(18) . .
C3Y C2Y C1Y 117.3(18) . .
C4Y C3Y C2Y 120.0 . .
C3Y C4Y C5Y 120.0 . .
O8Y C5Y C6Y 133.6(23) . .
O8Y C5Y C4Y 106.2(23) . .
C6Y C5Y C4Y 120.0 . .
C5Y C6Y C7Y 120.0 . .
C2Y C7Y C6Y 120.0 . .
C5Y O8Y C9Y 109.8(34) . .
C5G C2G C6G 77.3(21) 2_776 2_776
C5G C2G C3G 113.9(21) 2_776 .
C6G C2G C3G 36.6(11) 2_776 .
C5G C2G C1G 8.0(26) 2_776 .
C6G C2G C1G 83.5(11) 2_776 .
C3G C2G C1G 120.0 . .
C6G C3G C2G 66.0(22) 2_776 .
C6G C3G C4G 54.3(22) 2_776 .
C2G C3G C4G 120.0 . .
C6G C3G C5G 41.9(22) 2_776 2_776
C2G C3G C5G 24.1(12) . 2_776
C4G C3G C5G 96.0(12) . 2_776
C6G C3G C1G 34.2(20) 2_776 2_776
C2G C3G C1G 100.0(11) . 2_776
C4G C3G C1G 20.1(11) . 2_776
C5G C3G C1G 76.0(8) 2_776 2_776
C1G C4G C6G 88.0(25) 2_776 2_776
C1G C4G O8G 75.4(23) 2_776 2_776
C6G C4G O8G 163.2(24) 2_776 2_776
C1G C4G C3G 125.7(22) 2_776 .
C6G C4G C3G 37.7(12) 2_776 .
O8G C4G C3G 158.7(19) 2_776 .
C1G C4G C5G 8.0(24) 2_776 .
C6G C4G C5G 82.5(12) 2_776 .
O8G C4G C5G 81.3(19) 2_776 .
C3G C4G C5G 120.0 . .
C1G C4G C7G 121.2(25) 2_776 2_776
C6G C4G C7G 149.9(20) 2_776 2_776
O8G C4G C7G 46.0(13) 2_776 2_776
C3G C4G C7G 112.7(15) . 2_776
C5G C4G C7G 127.3(15) . 2_776
C1G C5G C2G 159.7(56) 2_776 2_776
C1G C5G C6G 128.6(31) 2_776 .
C2G C5G C6G 66.1(23) 2_776 .
C1G C5G C4G 12.2(34) 2_776 .
C2G C5G C4G 172.0(24) 2_776 .
C6G C5G C4G 120.0 . .
C1G C5G C6G 51.0(26) 2_776 2_776
C2G C5G C6G 143.1(31) 2_776 2_776
C6G C5G C6G 78.1(11) . 2_776
C4G C5G C6G 42.0(10) . 2_776
C1G C5G O8G 40.1(33) 2_776 2_776
C2G C5G O8G 125.3(25) 2_776 2_776
C6G C5G O8G 168.5(13) . 2_776
C4G C5G O8G 48.5(13) . 2_776
C6G C5G O8G 90.4(14) 2_776 2_776
C1G C5G C3G 151.1(47) 2_776 2_776
C2G C5G C3G 41.9(16) 2_776 2_776
C6G C5G C3G 24.1(19) . 2_776
C4G C5G C3G 143.9(20) . 2_776
C6G C5G C3G 101.9(21) 2_776 2_776
O8G C5G C3G 167.2(18) 2_776 2_776
C3G C6G C4G 88.1(33) 2_776 2_776
C3G C6G C2G 77.3(52) 2_776 2_776
C4G C6G C2G 164.1(36) 2_776 2_776
C3G C6G C5G 114.0(50) 2_776 .
C4G C6G C5G 157.1(26) 2_776 .
C2G C6G C5G 36.6(10) 2_776 .
C3G C6G C1G 125.7(50) 2_776 .
C4G C6G C1G 37.7(26) 2_776 .
C2G C6G C1G 156.2(11) 2_776 .
C5G C6G C1G 120.0 . .
C3G C6G C5G 143.1(50) 2_776 2_776
C4G C6G C5G 55.5(20) 2_776 2_776
C2G C6G C5G 138.0(21) 2_776 2_776
C5G C6G C5G 101.9(12) . 2_776
C1G C6G C5G 18.3(12) . 2_776
C3G C6G C1G 127.4(50) 2_776 2_776
C4G C6G C1G 143.0(26) 2_776 2_776
C2G C6G C1G 50.3(12) 2_776 2_776
C5G C6G C1G 14.2(10) . 2_776
C1G C6G C1G 106.1(10) . 2_776
C5G C6G C1G 87.9(11) 2_776 2_776
C3G C6G C6G 168.5(52) 2_776 2_776
C4G C6G C6G 99.9(25) 2_776 2_776
C2G C6G C6G 93.7(16) 2_776 2_776
C5G C6G C6G 57.5(10) . 2_776
C1G C6G C6G 62.6(10) . 2_776
C5G C6G C6G 44.5(7) 2_776 2_776
C1G C6G C6G 43.5(6) 2_776 2_776
C5G C1G C4G 159.7(78) 2_776 2_776
C5G C1G C6G 110.7(34) 2_776 .
C4G C1G C6G 54.3(37) 2_776 .
C5G C1G C2G 12.2(42) 2_776 .
C4G C1G C2G 171.9(38) 2_776 .
C6G C1G C2G 120.0 . .
C5G C1G O8G 125.1(50) 2_776 .
C4G C1G O8G 68.8(25) 2_776 .
C6G C1G O8G 123.0(22) . .
C2G C1G O8G 116.9(22) . .
C5G C1G C6G 37.3(29) 2_776 2_776
C4G C1G C6G 127.4(40) 2_776 2_776
C6G C1G C6G 73.9(8) . 2_776
C2G C1G C6G 46.1(8) . 2_776
O8G C1G C6G 162.2(25) . 2_776
C5G C1G C3G 129.9(50) 2_776 2_776
C4G C1G C3G 34.2(22) 2_776 2_776
C6G C1G C3G 20.1(16) . 2_776
C2G C1G C3G 139.9(17) . 2_776
O8G C1G C3G 102.9(15) . 2_776
C6G C1G C3G 93.8(19) 2_776 2_776
O8G C7G C4G 53.2(19) . 2_776
C7G O8G C4G 80.8(20) . 2_776
C7G O8G C1G 116.4(25) . .
C4G O8G C1G 35.8(20) 2_776 .
C7G O8G C5G 131.0(23) . 2_776
C4G O8G C5G 50.2(10) 2_776 2_776
C1G O8G C5G 14.9(18) . 2_776

loop_
_geom_bond_atom_site_label_1
_geom_bond_atom_site_label_2
_geom_bond_distance
_geom_bond_site_symmetry_2
O1 C59 1.416(11) .
O1 C2M 1.42(2) .
O1 C2E 1.49(2) .
C2E C3E 1.55(3) .
C3E O4 1.33(2) .
C2M O4 1.62(2) .
O4 C5 1.405(11) .
C5 C10 1.377(13) .
C5 C6 1.385(13) .
C6 C7 1.389(13) .
C6 C79 1.512(13) .
C7 C8 1.387(13) .
C8 C9 1.371(12) .
C8 C73 1.530(12) .
C9 O21 1.382(11) .
C9 C10 1.401(12) .
C10 O11 1.371(11) .
O11 C12 1.470(12) .
C12 C13 1.464(13) .
C13 C14 1.381(14) .
C13 C18 1.389(13) .
C14 C15 1.39(2) .
C15 C16 1.370(15) .
C16 C17 1.377(13) .
C17 C18 1.384(12) .
C17 C19 1.485(13) .
C19 O20 1.424(12) .
O20 C50 1.387(11) 2_776
O21 C22E 1.35(2) .
O21 C22M 1.55(3) .
C22E C23E 1.48(3) .
C23E O24 1.47(2) .
C22M O24 1.47(2) .
O24 C25 1.361(11) .
C25 C26 1.391(13) .
C25 C30 1.398(13) .
C26 C27 1.390(12) .
C26 C73 1.524(12) .
C27 C28 1.401(13) .
C28 C29 1.372(14) .
C28 C67 1.500(13) .
C29 C30 1.356(14) .
C29 O41 1.418(13) .
C30 O31 1.381(11) .
O31 C32 1.426(13) .
C32 C33 1.510(15) .
C33 C38 1.370(12) .
C33 C34 1.380(13) .
C34 C35 1.363(15) .
C35 C36 1.38(2) .
C36 C37 1.376(14) .
C37 C38 1.383(13) .
C37 C39 1.485(14) .
C39 O40 1.423(13) .
O40 C60 1.383(12) 2_776
O41 C42E 1.31(2) .
O41 C42M 1.89(4) .
C42E C43E 1.34(6) .
C43E O44 1.51(5) .
C42M O44 1.36(4) .
O44 C45 1.383(11) .
C45 C46 1.380(13) .
C45 C50 1.384(13) .
C46 C47 1.410(12) .
C46 C67 1.509(13) .
C47 C48 1.388(13) .
C48 C49 1.412(13) .
C48 C61 1.534(12) .
C49 O51 1.355(12) .
C49 C50 1.412(13) .
C50 O20 1.387(11) 2_776
O51 C52E 1.31(2) .
O51 C52M 1.66(2) .
C52E C53E 1.44(3) .
C53E O54 1.31(2) .
C52M O54 1.51(3) .
O54 C55 1.375(13) .
C55 C56 1.368(13) .
C55 C60 1.406(14) .
C56 C57 1.364(13) .
C56 C61 1.554(13) .
C57 C58 1.410(13) .
C58 C59 1.380(13) .
C58 C79 1.527(13) .
C59 C60 1.344(13) .
C60 O40 1.383(12) 2_776
C61 C62 1.505(12) .
C62 C63 1.503(13) .
C63 C64 1.520(14) .
C64 C65 1.505(15) .
C65 C66 1.54(2) .
C67 C68 1.528(12) .
C68 C69 1.542(14) .
C69 C70 1.46(2) .
C70 C71 1.42(4) .
C71 C72 1.60(5) .
C73 C74 1.533(13) .
C74 C75 1.506(14) .
C75 C76 1.48(2) .
C76 C77 1.54(2) .
C77 C78 1.47(2) .
C79 C80 1.516(14) .
C80 C81 1.48(2) .
C81 C82 1.56(2) .
C82 C83 1.45(2) .
C83 C84 1.59(3) .
C1S C2S 1.54(2) .
C3S C4S 1.39 .
C3S C2S 1.40 .
C4S C5S 1.40 .
C5S O8S 1.33(2) .
C5S C6S 1.39 .
C6S C7S 1.40 .
C7S C2S 1.39 .
O8S C9S 1.54(2) .
C1Y C2Y 1.44(3) .
C2Y C7Y 1.39 .
C2Y C3Y 1.40 .
C3Y C4Y 1.39 .
C4Y C5Y 1.40 .
C5Y O8Y 1.21(3) .
C5Y C6Y 1.39 .
C6Y C7Y 1.40 .
O8Y C9Y 1.33(4) .
C2G C5G 0.85(5) 2_776
C2G C6G 1.31(3) 2_776
C2G C3G 1.40 .
C2G C1G 1.40 .
C3G C6G 0.85(2) 2_776
C3G C4G 1.40 .
C3G C5G 1.91(4) 2_776
C3G C1G 2.02(3) 2_776
C4G C1G 0.85(4) 2_776
C4G C6G 1.13(3) 2_776
C4G O8G 1.36(3) 2_776
C4G C5G 1.40 .
C4G C7G 1.68(2) 2_776
C5G C1G 0.56(4) 2_776
C5G C2G 0.85(2) 2_776
C5G C6G 1.39 .
C5G C6G 1.68(3) 2_776
C5G O8G 1.80(4) 2_776
C5G C3G 1.91(5) 2_776
C6G C3G 0.85(3) 2_776
C6G C4G 1.13(5) 2_776
C6G C2G 1.31(4) 2_776
C6G C1G 1.39 .
C6G C5G 1.68(4) 2_776
C6G C1G 1.80(4) 2_776
C6G C6G 1.95(2) 2_776
C1G C5G 0.56(4) 2_776
C1G C4G 0.85(5) 2_776
C1G O8G 1.41(3) .
C1G C6G 1.80(3) 2_776
C1G C3G 2.02(5) 2_776
C7G O8G 1.22(3) .
C7G C4G 1.68(2) 2_776
O8G C4G 1.36(4) 2_776
O8G C5G 1.80(3) 2_776
